data_2012313
loop_
_publ_author_name
'Hu, Chunhua'
'Englert, Ulli'

_publ_section_title
;
 Twinned dichlorobis(2,6-dichloropyrazine-<i>N</i>^4^)zinc(II)
;
_journal_issue 11
_journal_name_full 'Acta Crystallographica Section C'
_journal_page_first 1251
_journal_page_last 1252
_journal_paper_doi 10.1107/S0108270101012136
_journal_volume 57
_journal_year 2001
_chemical_formula_iupac '[Zn Cl2 (C4 H2 Cl2 N2)2]'
_chemical_formula_moiety 'C8 H4 Cl6 N4 Zn'
_chemical_formula_sum 'C8 H4 Cl6 N4 Zn'
_chemical_formula_weight 434.22
_chemical_name_systematic ' Dichlorobis(2,6-dichloropyrazine-N^4^)zinc(II)'
_space_group_IT_number 2
_symmetry_cell_setting triclinic
_symmetry_space_group_name_Hall '-P 1'
_symmetry_space_group_name_H-M 'P -1'
_cell_angle_alpha 75.9540(10)
_cell_angle_beta 76.1340(10)
_cell_angle_gamma 79.4380(10)
_cell_formula_units_Z 6
_cell_length_a 12.4478(7)
_cell_length_b 12.4880(8)
_cell_length_c 15.6692(9)
_cell_measurement_reflns_used 31443
_cell_measurement_temperature 293(2)
_cell_measurement_theta_max 28.34
_cell_measurement_theta_min 1.37
_cell_volume 2273.7(2)
_computing_cell_refinement SMART
_computing_data_collection 'SMART (Bruker, 2001)'
_computing_data_reduction 'SAINT+ (Bruker, 1999)'
_computing_molecular_graphics 'PLATON (Spek, 1990)'
_computing_publication_material SHELXTL
_computing_structure_refinement SHELXTL
_computing_structure_solution 'SHELXTL (Sheldrick, 1997)'
_diffrn_ambient_temperature 293(2)
_diffrn_measured_fraction_theta_full .992
_diffrn_measured_fraction_theta_max .992
_diffrn_measurement_device_type 'Bruker SMART APEX CCD area-detector'
_diffrn_measurement_method '\w scans'
_diffrn_radiation_monochromator graphite
_diffrn_radiation_source 'fine-focus sealed tube'
_diffrn_radiation_type MoK\a
_diffrn_radiation_wavelength .71073
_diffrn_reflns_av_R_equivalents .046
_diffrn_reflns_av_sigmaI/netI .070
_diffrn_reflns_limit_h_max 16
_diffrn_reflns_limit_h_min -16
_diffrn_reflns_limit_k_max 16
_diffrn_reflns_limit_k_min -16
_diffrn_reflns_limit_l_max 20
_diffrn_reflns_limit_l_min -20
_diffrn_reflns_number 31443
_diffrn_reflns_theta_full 28.34
_diffrn_reflns_theta_max 28.34
_diffrn_reflns_theta_min 1.37
_diffrn_standards_decay_% 0
_diffrn_standards_number 0
_exptl_absorpt_coefficient_mu 2.665
_exptl_absorpt_correction_T_max .587
_exptl_absorpt_correction_T_min .398
_exptl_absorpt_correction_type empirical
_exptl_absorpt_process_details '(SADABS; Sheldrick, 1996)'
_exptl_crystal_colour colourless
_exptl_crystal_density_diffrn 1.903
_exptl_crystal_density_method 'not measured'
_exptl_crystal_description block
_exptl_crystal_F_000 1272
_exptl_crystal_size_max .36
_exptl_crystal_size_mid .30
_exptl_crystal_size_min .20
_refine_diff_density_max .50
_refine_diff_density_min -.37
_refine_ls_extinction_method none
_refine_ls_goodness_of_fit_ref .808
_refine_ls_hydrogen_treatment constr
_refine_ls_matrix_type full
_refine_ls_number_parameters 515
_refine_ls_number_reflns 11257
_refine_ls_number_restraints 0
_refine_ls_restrained_S_all .808
_refine_ls_R_factor_all .074
_refine_ls_R_factor_gt .038
_refine_ls_shift/su_max .001
_refine_ls_shift/su_mean .000
_refine_ls_structure_factor_coef Fsqd
_refine_ls_weighting_details 'calc w = 1/[\s^2^(Fo^2^)+(0.0309P)^2^] where P=(Fo^2^+2Fc^2^)/3'
_refine_ls_weighting_scheme calc
_refine_ls_wR_factor_ref .077
_reflns_number_gt 6480
_reflns_number_total 11257
_reflns_threshold_expression I>2\s(I)
_cod_data_source_file gd1164.cif
_cod_data_source_block I
_cod_original_sg_symbol_H-M P-1
_cod_database_code 2012313
_cod_database_fobs_code 2012313

loop_
_symmetry_equiv_pos_as_xyz
'x, y, z'
'-x, -y, -z'

loop_
_atom_site_label
_atom_site_fract_x
_atom_site_fract_y
_atom_site_fract_z
_atom_site_U_iso_or_equiv
_atom_site_adp_type
_atom_site_calc_flag
_atom_site_refinement_flags
_atom_site_occupancy
_atom_site_disorder_assembly
_atom_site_disorder_group
_atom_site_type_symbol
Zn1 .69780(3) .87835(3) .24338(3) .04852(12) Uani d . 1 . . Zn
Zn2 .31282(3) .15000(3) .28837(3) .04466(11) Uani d . 1 . . Zn
Zn3 .99635(3) .51099(3) .21669(3) .04580(12) Uani d . 1 . . Zn
Cl1 .71674(9) .76978(9) .37249(7) .0674(3) Uani d . 1 . . Cl
Cl2 .80248(8) .86944(9) .11061(7) .0664(3) Uani d . 1 . . Cl
Cl3 .68225(13) 1.33685(10) .09425(9) .0955(4) Uani d . 1 . . Cl
Cl4 .53836(12) 1.22161(10) .43821(8) .0930(4) Uani d . 1 . . Cl
Cl5 .37496(10) .89265(11) .04109(7) .0832(4) Uani d . 1 . . Cl
Cl6 .25755(9) .78485(11) .38853(7) .0770(3) Uani d . 1 . . Cl
Cl7 .33155(9) .04644(8) .41871(7) .0612(3) Uani d . 1 . . Cl
Cl8 .42443(8) .14275(8) .15803(6) .0568(3) Uani d . 1 . . Cl
Cl9 .34596(10) .60185(9) .13283(7) .0717(3) Uani d . 1 . . Cl
Cl10 .18459(11) .50373(9) .47549(7) .0810(4) Uani d . 1 . . Cl
Cl11 -.02003(11) .25743(11) .08050(8) .0898(4) Uani d . 1 . . Cl
Cl12 -.13942(9) .08871(11) .41955(7) .0756(3) Uani d . 1 . . Cl
Cl13 .99787(9) .39144(8) .34470(7) .0576(3) Uani d . 1 . . Cl
Cl14 1.10453(9) .49922(9) .08680(7) .0657(3) Uani d . 1 . . Cl
Cl15 1.07935(11) .95749(9) .10210(8) .0834(4) Uani d . 1 . . Cl
Cl16 .97284(10) .80013(10) .44686(7) .0798(4) Uani d . 1 . . Cl
Cl17 .64420(9) .67235(10) .02764(7) .0741(3) Uani d . 1 . . Cl
Cl18 .53714(9) .53455(10) .37272(8) .0798(4) Uani d . 1 . . Cl
N1 .6746(2) 1.0437(2) .2562(2) .0471(8) Uani d . 1 . . N
N2 .6161(3) 1.2652(3) .2662(2) .0625(9) Uani d . 1 . . N
N3 .5395(2) .8608(2) .23055(19) .0417(7) Uani d . 1 . . N
N4 .3269(3) .8406(3) .2159(2) .0531(8) Uani d . 1 . . N
N5 .3029(2) .3157(2) .29860(19) .0422(7) Uani d . 1 . . N
N6 .2689(3) .5382(2) .3049(2) .0520(8) Uani d . 1 . . N
N7 .1527(2) .1465(2) .2706(2) .0438(7) Uani d . 1 . . N
N8 -.0667(3) .1695(3) .2509(2) .0526(8) Uani d . 1 . . N
N9 1.0172(2) .6626(2) .24006(19) .0427(7) Uani d . 1 . . N
N10 1.0256(3) .8688(3) .2731(2) .0557(8) Uani d . 1 . . N
N11 .8283(2) .5395(2) .20641(19) .0448(7) Uani d . 1 . . N
N12 .6051(3) .5992(3) .2001(2) .0536(8) Uani d . 1 . . N
C1 .6939(3) 1.1248(3) .1838(3) .0548(10) Uani d . 1 . . C
H1 .7303 1.1062 .1255 .071 Uiso calc R 1 . . H
C2 .6631(3) 1.2341(3) .1903(3) .0569(11) Uani d . 1 . . C
C3 .5997(3) 1.1846(3) .3372(3) .0562(10) Uani d . 1 . . C
C4 .6278(3) 1.0733(3) .3348(3) .0529(10) Uani d . 1 . . C
H4 .6138 1.0163 .3901 .069 Uiso calc R 1 . . H
C5 .5130(3) .8786(3) .1509(2) .0441(9) Uani d . 1 . . C
H5 .5688 .8995 .0960 .057 Uiso calc R 1 . . H
C6 .4071(3) .8679(3) .1452(2) .0484(9) Uani d . 1 . . C
C7 .3567(3) .8227(3) .2940(2) .0478(9) Uani d . 1 . . C
C8 .4614(3) .8325(3) .3040(2) .0472(9) Uani d . 1 . . C
H8 .4782 .8191 .3640 .061 Uiso calc R 1 . . H
C9 .3279(3) .3931(3) .2241(2) .0474(9) Uani d . 1 . . C
H9 .3575 .3712 .1660 .062 Uiso calc R 1 . . H
C10 .3120(3) .5036(3) .2291(2) .0462(9) Uani d . 1 . . C
C11 .2457(3) .4607(3) .3762(2) .0484(9) Uani d . 1 . . C
C12 .2633(3) .3481(3) .3764(2) .0449(9) Uani d . 1 . . C
H12 .2469 .2932 .4326 .058 Uiso calc R 1 . . H
C13 .1243(3) .1909(3) .1906(3) .0530(10) Uani d . 1 . . C
H13 .1815 .2160 .1379 .069 Uiso calc R 1 . . H
C14 .0158(3) .2011(3) .1828(3) .0540(10) Uani d . 1 . . C
C15 -.0360(3) .1263(3) .3287(2) .0464(9) Uani d . 1 . . C
C16 .0727(3) .1132(3) .3398(2) .0443(9) Uani d . 1 . . C
H16 .0907 .0792 .3989 .058 Uiso calc R 1 . . H
C17 1.0447(3) .7472(3) .1734(2) .0483(9) Uani d . 1 . . C
H17 1.0627 .7373 .1112 .063 Uiso calc R 1 . . H
C18 1.0480(3) .8490(3) .1909(3) .0504(10) Uani d . 1 . . C
C19 1.0007(3) .7828(3) .3380(3) .0505(10) Uani d . 1 . . C
C20 .9948(3) .6794(3) .3242(2) .0456(9) Uani d . 1 . . C
H20 .9745 .6186 .3754 .059 Uiso calc R 1 . . H
C21 .7970(3) .5831(3) .1287(2) .0464(9) Uani d . 1 . . C
H21 .8529 .5945 .0726 .060 Uiso calc R 1 . . H
C22 .6851(3) .6122(3) .1277(3) .0500(10) Uani d . 1 . . C
C23 .6386(3) .5530(3) .2760(3) .0512(10) Uani d . 1 . . C
C24 .7491(3) .5231(3) .2812(3) .0513(10) Uani d . 1 . . C
H24 .7698 .4898 .3394 .067 Uiso calc R 1 . . H

loop_
_atom_site_aniso_label
_atom_site_aniso_U_11
_atom_site_aniso_U_22
_atom_site_aniso_U_33
_atom_site_aniso_U_12
_atom_site_aniso_U_13
_atom_site_aniso_U_23
Zn1 .0427(3) .0440(2) .0577(3) -.00338(19) -.0124(2) -.0081(2)
Zn2 .0441(3) .0397(2) .0465(3) -.00325(19) -.0053(2) -.0076(2)
Zn3 .0494(3) .0440(2) .0455(3) .0009(2) -.0132(2) -.0141(2)
Cl1 .0674(7) .0678(7) .0636(7) -.0012(6) -.0266(6) .0001(6)
Cl2 .0498(6) .0742(7) .0678(7) -.0065(5) .0024(5) -.0160(6)
Cl3 .1446(13) .0554(7) .0773(9) -.0239(7) -.0212(8) .0094(6)
Cl4 .1363(12) .0781(8) .0651(8) .0123(8) -.0284(8) -.0282(7)
Cl5 .0848(8) .1192(10) .0502(7) -.0306(7) -.0270(6) -.0008(7)
Cl6 .0692(7) .1116(9) .0542(7) -.0437(7) .0138(5) -.0276(7)
Cl7 .0709(7) .0541(6) .0521(6) -.0095(5) -.0140(5) .0033(5)
Cl8 .0536(6) .0572(6) .0504(6) .0039(5) .0003(5) -.0131(5)
Cl9 .1060(9) .0579(6) .0510(6) -.0336(6) -.0150(6) .0049(5)
Cl10 .1290(11) .0618(7) .0473(7) -.0117(7) -.0017(7) -.0190(5)
Cl11 .1017(10) .1114(10) .0609(8) -.0313(8) -.0413(7) .0105(7)
Cl12 .0508(6) .1122(9) .0586(7) -.0246(6) .0002(5) -.0092(6)
Cl13 .0718(7) .0451(5) .0540(6) .0029(5) -.0216(5) -.0061(5)
Cl14 .0668(7) .0786(7) .0540(6) -.0065(6) -.0019(5) -.0307(6)
Cl15 .1020(10) .0591(7) .0849(9) -.0280(6) -.0241(7) .0109(6)
Cl16 .0837(8) .1051(9) .0636(7) -.0230(7) .0006(6) -.0494(7)
Cl17 .0694(7) .0970(9) .0537(7) .0147(6) -.0266(5) -.0167(6)
Cl18 .0634(7) .0951(9) .0660(8) -.0119(6) .0049(6) -.0054(7)
N1 .0476(19) .0442(18) .054(2) -.0073(14) -.0197(16) -.0082(16)
N2 .081(3) .046(2) .065(2) -.0041(18) -.031(2) -.0092(19)
N3 .0402(17) .0398(16) .0445(19) -.0038(13) -.0068(14) -.0103(14)
N4 .046(2) .058(2) .057(2) -.0107(16) -.0085(17) -.0149(17)
N5 .0417(17) .0395(17) .0426(18) -.0069(13) -.0061(14) -.0046(14)
N6 .068(2) .0454(18) .045(2) -.0092(16) -.0144(17) -.0107(16)
N7 .0473(18) .0408(17) .0426(19) -.0084(14) -.0070(15) -.0073(14)
N8 .056(2) .056(2) .052(2) -.0139(16) -.0170(17) -.0124(17)
N9 .0433(18) .0394(17) .0439(19) .0005(13) -.0102(14) -.0086(15)
N10 .054(2) .053(2) .066(2) -.0078(16) -.0142(18) -.0223(19)
N11 .0468(19) .0438(17) .0442(19) -.0017(14) -.0104(15) -.0121(15)
N12 .051(2) .056(2) .055(2) -.0016(16) -.0161(17) -.0136(17)
C1 .060(3) .053(3) .052(3) -.012(2) -.015(2) -.005(2)
C2 .072(3) .043(2) .060(3) -.013(2) -.023(2) -.003(2)
C3 .064(3) .055(3) .057(3) .002(2) -.029(2) -.016(2)
C4 .058(3) .052(2) .054(3) -.008(2) -.023(2) -.008(2)
C5 .045(2) .041(2) .042(2) -.0063(17) -.0037(17) -.0059(17)
C6 .051(2) .050(2) .044(2) -.0077(18) -.0109(19) -.0089(18)
C7 .044(2) .053(2) .046(2) -.0144(18) .0046(18) -.0171(19)
C8 .053(2) .046(2) .042(2) -.0069(18) -.0060(19) -.0118(18)
C9 .049(2) .049(2) .044(2) -.0069(18) -.0064(18) -.0130(19)
C10 .052(2) .045(2) .040(2) -.0131(18) -.0094(18) .0008(18)
C11 .059(2) .048(2) .041(2) -.0084(19) -.0122(19) -.0108(19)
C12 .051(2) .046(2) .036(2) -.0052(18) -.0094(17) -.0054(17)
C13 .057(3) .055(2) .046(2) -.012(2) -.005(2) -.011(2)
C14 .062(3) .056(2) .049(3) -.012(2) -.018(2) -.010(2)
C15 .042(2) .052(2) .046(2) -.0118(18) -.0048(18) -.0138(19)
C16 .046(2) .045(2) .041(2) -.0064(17) -.0078(18) -.0097(17)
C17 .051(2) .050(2) .044(2) -.0004(18) -.0131(18) -.0096(19)
C18 .044(2) .044(2) .060(3) -.0045(17) -.0151(19) -.003(2)
C19 .040(2) .063(3) .050(2) -.0036(19) -.0063(18) -.022(2)
C20 .046(2) .049(2) .043(2) -.0042(17) -.0075(17) -.0140(18)
C21 .054(2) .047(2) .040(2) -.0015(18) -.0120(18) -.0143(18)
C22 .058(3) .049(2) .048(2) .0042(19) -.019(2) -.0186(19)
C23 .052(3) .046(2) .053(3) -.0095(19) -.002(2) -.0118(19)
C24 .058(3) .054(2) .042(2) -.005(2) -.014(2) -.0079(19)

loop_
_atom_type_symbol
_atom_type_description
_atom_type_scat_dispersion_real
_atom_type_scat_dispersion_imag
_atom_type_scat_source
C C .0033 .0016 'International Tables Vol C Tables 4.2.6.8 and 6.1.1.4'
H H .0000 .0000 'International Tables Vol C Tables 4.2.6.8 and 6.1.1.4'
N N .0061 .0033 'International Tables Vol C Tables 4.2.6.8 and 6.1.1.4'
Cl Cl .1484 .1585 'International Tables Vol C Tables 4.2.6.8 and 6.1.1.4'
Zn Zn .2839 1.4301 'International Tables Vol C Tables 4.2.6.8 and 6.1.1.4'

loop_
_geom_angle_atom_site_label_1
_geom_angle_atom_site_label_2
_geom_angle_atom_site_label_3
_geom_angle
_geom_angle_publ_flag
N1 Zn1 N3 101.30(11) yes
N5 Zn2 N7 101.26(11) yes
N9 Zn3 N11 101.53(11) yes
Cl1 Zn1 Cl2 127.86(5) yes
Cl7 Zn2 Cl8 127.53(4) yes
Cl13 Zn3 Cl14 127.47(4) yes
N3 Zn1 Cl1 104.02(8) no
N1 Zn1 Cl1 108.99(9) no
N3 Zn1 Cl2 103.96(8) no
N1 Zn1 Cl2 107.43(9) no
N7 Zn2 Cl7 108.37(9) no
N5 Zn2 Cl7 107.06(8) no
N7 Zn2 Cl8 106.07(9) no
N5 Zn2 Cl8 103.54(8) no
N9 Zn3 Cl14 104.94(9) no
N11 Zn3 Cl14 110.53(9) no
N9 Zn3 Cl13 105.69(8) no
N11 Zn3 Cl13 103.80(9) no
C1 N1 C4 117.6(3) no
C1 N1 Zn1 120.3(3) no
C4 N1 Zn1 121.6(3) no
C2 N2 C3 115.7(3) no
C5 N3 C8 118.5(3) no
C5 N3 Zn1 121.6(2) no
C8 N3 Zn1 119.9(2) no
C7 N4 C6 114.6(3) no
C12 N5 C9 118.6(3) no
C12 N5 Zn2 121.9(2) no
C9 N5 Zn2 119.3(2) no
C11 N6 C10 115.8(3) no
C16 N7 C13 117.9(3) no
C16 N7 Zn2 121.1(2) no
C13 N7 Zn2 120.6(2) no
C15 N8 C14 114.8(3) no
C17 N9 C20 117.9(3) no
C17 N9 Zn3 121.9(2) no
C20 N9 Zn3 120.1(2) no
C19 N10 C18 114.9(3) no
C21 N11 C24 118.4(3) no
C21 N11 Zn3 122.0(2) no
C24 N11 Zn3 119.4(2) no
C22 N12 C23 115.4(3) no
N1 C1 C2 120.4(4) no
N1 C1 H1 119.8 no
C2 C1 H1 119.8 no
N2 C2 C1 123.1(4) no
N2 C2 Cl3 117.6(3) no
C1 C2 Cl3 119.3(3) no
N2 C3 C4 123.8(4) no
N2 C3 Cl4 117.3(3) no
C4 C3 Cl4 118.9(3) no
N1 C4 C3 119.2(4) no
N1 C4 H4 120.4 no
C3 C4 H4 120.4 no
N3 C5 C6 119.9(3) no
N3 C5 H5 120.0 no
C6 C5 H5 120.0 no
N4 C6 C5 123.8(4) no
N4 C6 Cl5 117.4(3) no
C5 C6 Cl5 118.9(3) no
N4 C7 C8 124.3(3) no
N4 C7 Cl6 117.1(3) no
C8 C7 Cl6 118.6(3) no
N3 C8 C7 118.9(3) no
N3 C8 H8 120.5 no
C7 C8 H8 120.5 no
N5 C9 C10 119.7(3) no
N5 C9 H9 120.1 no
C10 C9 H9 120.1 no
N6 C10 C9 122.8(3) no
N6 C10 Cl9 118.0(3) no
C9 C10 Cl9 119.2(3) no
N6 C11 C12 124.3(3) no
N6 C11 Cl10 116.8(3) no
C12 C11 Cl10 118.9(3) no
N5 C12 C11 118.7(3) no
N5 C12 H12 120.7 no
C11 C12 H12 120.7 no
N7 C13 C14 120.0(4) no
N7 C13 H13 120.0 no
C14 C13 H13 120.0 no
N8 C14 C13 123.8(4) no
N8 C14 Cl11 116.4(3) no
C13 C14 Cl11 119.8(3) no
N8 C15 C16 123.6(3) no
N8 C15 Cl12 116.8(3) no
C16 C15 Cl12 119.5(3) no
N7 C16 C15 120.0(3) no
N7 C16 H16 120.0 no
C15 C16 H16 120.0 no
N9 C17 C18 120.4(3) no
N9 C17 H17 119.8 no
C18 C17 H17 119.8 no
N10 C18 C17 123.4(4) no
N10 C18 Cl15 117.9(3) no
C17 C18 Cl15 118.7(3) no
N10 C19 C20 124.1(4) no
N10 C19 Cl16 118.2(3) no
C20 C19 Cl16 117.8(3) no
N9 C20 C19 119.4(3) no
N9 C20 H20 120.3 no
C19 C20 H20 120.3 no
N11 C21 C22 119.3(3) no
N11 C21 H21 120.4 no
C22 C21 H21 120.4 no
N12 C22 C21 123.9(4) no
N12 C22 Cl17 116.6(3) no
C21 C22 Cl17 119.5(3) no
N12 C23 C24 123.2(4) no
N12 C23 Cl18 117.2(3) no
C24 C23 Cl18 119.6(3) no
N11 C24 C23 119.7(3) no
N11 C24 H24 120.1 no
C23 C24 H24 120.1 no

loop_
_geom_bond_atom_site_label_1
_geom_bond_atom_site_label_2
_geom_bond_site_symmetry_2
_geom_bond_distance
_geom_bond_publ_flag
Zn1 N1 . 2.084(3) yes
Zn1 N3 . 2.084(3) yes
Zn2 N5 . 2.094(3) yes
Zn2 N7 . 2.086(3) yes
Zn3 N9 . 2.085(3) yes
Zn3 N11 . 2.095(3) yes
Zn1 Cl1 . 2.1833(11) yes
Zn1 Cl2 . 2.1905(11) yes
Zn2 Cl7 . 2.1757(10) yes
Zn2 Cl8 . 2.1894(10) yes
Zn3 Cl13 . 2.1924(10) yes
Zn3 Cl14 . 2.1764(11) yes
Cl3 C2 . 1.723(4) no
Cl4 C3 . 1.718(4) no
Cl5 C6 . 1.714(4) no
Cl6 C7 . 1.714(4) no
Cl9 C10 . 1.716(3) no
Cl10 C11 . 1.725(4) no
Cl11 C14 . 1.716(4) no
Cl12 C15 . 1.709(4) no
Cl15 C18 . 1.715(4) no
Cl16 C19 . 1.716(4) no
Cl17 C22 . 1.718(4) no
Cl18 C23 . 1.721(4) no
N1 C1 . 1.331(4) no
N1 C4 . 1.338(4) no
N2 C2 . 1.310(5) no
N2 C3 . 1.309(5) no
N3 C5 . 1.324(4) no
N3 C8 . 1.337(4) no
N4 C7 . 1.318(4) no
N4 C6 . 1.323(4) no
N5 C12 . 1.330(4) no
N5 C9 . 1.335(4) no
N6 C11 . 1.302(4) no
N6 C10 . 1.321(4) no
N7 C16 . 1.325(4) no
N7 C13 . 1.344(4) no
N8 C15 . 1.324(4) no
N8 C14 . 1.329(5) no
N9 C17 . 1.323(4) no
N9 C20 . 1.340(4) no
N10 C19 . 1.313(5) no
N10 C18 . 1.325(5) no
N11 C21 . 1.326(4) no
N11 C24 . 1.339(4) no
N12 C22 . 1.316(5) no
N12 C23 . 1.318(5) no
C1 C2 . 1.370(5) no
C1 H1 . .9800 no
C3 C4 . 1.377(5) no
C4 H4 . .9800 no
C5 C6 . 1.375(5) no
C5 H5 . .9800 no
C7 C8 . 1.380(5) no
C8 H8 . .9800 no
C9 C10 . 1.376(5) no
C9 H9 . .9800 no
C11 C12 . 1.382(5) no
C12 H12 . .9800 no
C13 C14 . 1.366(5) no
C13 H13 . .9800 no
C15 C16 . 1.381(5) no
C16 H16 . .9800 no
C17 C18 . 1.373(5) no
C17 H17 . .9800 no
C19 C20 . 1.379(5) no
C20 H20 . .9800 no
C21 C22 . 1.377(5) no
C21 H21 . .9800 no
C23 C24 . 1.374(5) no
C24 H24 . .9800 no
